data_1527050
loop_
_publ_author_name
'Zubkov, V.G.'
'Bazuev, G.V.'
'Tyutyunnik, A.P.'
'Berger, I.F.'

_publ_section_title
;
 Synthesis, crystal structure and magnetic properties of
 quasi-one-dimensional oxides Ca3 Cu Mn O6 and Ca3 Co1+x Mn1-x O6
;
_journal_name_full 'Journal of Solid State Chemistry'
_journal_page_first 293
_journal_page_last 301
_journal_volume 160
_journal_year 2001
_chemical_formula_sum 'Ca3 Cu0.951 Mn1.049 O6'
_space_group_IT_number 2
_symmetry_space_group_name_Hall '-P 1'
_symmetry_space_group_name_H-M 'P -1'
_cell_angle_alpha 90.203
_cell_angle_beta 92.899
_cell_angle_gamma 90.156
_cell_formula_units_Z 4
_cell_length_a 8.8243
_cell_length_b 9.1565
_cell_length_c 6.3635
_cell_volume 513.506
_citation_journal_id_ASTM JSSCBI
_cod_data_source_file Zubkov_JSSCBI_2001_1626.cif
_cod_data_source_block Ca3Cu0.951Mn1.049O6
_cod_original_cell_volume 513.5055
_cod_database_code 1527050

loop_
_symmetry_equiv_pos_as_xyz
x,y,z
-x,-y,-z

loop_
_atom_site_label
_atom_site_type_symbol
_atom_site_fract_x
_atom_site_fract_y
_atom_site_fract_z
_atom_site_occupancy
_atom_site_U_iso_or_equiv
O1 O-2 0.2235 0.3326 0.7121 1 0.0
Mn2 Mn+4 0.7483 0.2428 0.4987 1 0.0
Ca3 Ca+2 0.8152 0.5695 0.6093 1 0.0
O11 O-2 0.562 0.8565 0.0392 1 0.0
O2 O-2 0.7825 0.3263 0.7725 1 0.0
Ca2 Ca+2 0.6798 0.0711 0.8947 1 0.0
O7 O-2 0.8557 0.9236 0.0707 1 0.0
Ca5 Ca+2 -0.004 0.1122 0.2555 1 0.0
O12 O-2 0.445 0.8607 0.4558 1 0.0
Mn1 Mn+4 0.2532 0.2477 -0.0075 1 0.0
O6 O-2 0.6368 0.4206 0.4051 1 0.0
Ca4 Ca+2 0.1772 0.5609 0.8779 1 0.0
Ca6 Ca+2 0.5019 0.6109 0.2544 1 0.0
O9 O-2 0.06149 0.3517 0.0355 1 0.0
O8 O-2 0.1421 0.9058 0.4136 1 0.0
O10 O-2 -0.0637 0.3472 0.4625 1 0.0
O5 O-2 0.3692 0.4264 0.0759 1 0.0
Cu2 Cu+2 0.0299 0.776 0.1812 1 0.0
Cu1 Cu+2 0.4877 0.2634 0.2785 0.902 0.0
Mn3 Mn+2 0.4877 0.2634 0.2785 0.098 0.0
O4 O-2 0.2562 0.8027 0.7872 1 0.0
O3 O-2 0.741 0.8006 0.7198 1 0.0
Ca1 Ca+2 0.3097 0.0748 0.6144 1 0.0
